data_4514818
loop_
_publ_author_name
'Yu, Zhunzhun'
'Mendoza, Abraham'

_publ_section_title
;
 Enantioselective Assembly of Congested Cyclopropanes using Redox-Active
 Aryldiazoacetates
;
_journal_issue 9
_journal_name_full 'ACS Catalysis'
_journal_page_first 7870
_journal_paper_doi 10.1021/acscatal.9b02615
_journal_volume 9
_journal_year 2019
_chemical_absolute_configuration ad
_chemical_formula_moiety 'C19 H20 O'
_chemical_formula_sum 'C19 H20 O'
_chemical_formula_weight 264.35
_space_group_crystal_system monoclinic
_space_group_IT_number 4
_space_group_name_Hall 'P 2yb'
_space_group_name_H-M_alt 'P 1 21 1'
_symmetry_space_group_name_Hall 'P 2yb'
_symmetry_space_group_name_H-M 'P 1 21 1'
_atom_sites_solution_hydrogens geom
_audit_creation_date 2019-01-17
_audit_creation_method
;
Olex2 1.2
(compiled May 18 2018 14:05:52 for OlexSys, GUI svn.r5506)
;
_cell_angle_alpha 90
_cell_angle_beta 104.94(2)
_cell_angle_gamma 90
_cell_formula_units_Z 2
_cell_length_a 8.803(2)
_cell_length_b 5.4591(11)
_cell_length_c 15.567(5)
_cell_measurement_reflns_used 6000
_cell_measurement_temperature 100(2)
_cell_measurement_theta_max 78.77
_cell_measurement_theta_min 2.94
_cell_volume 722.8(3)
_computing_cell_refinement 'SAINT V8.38A (Bruker, 2016)'
_computing_data_reduction 'SAINT V8.38A (Bruker, 2016)'
_computing_molecular_graphics 'Olex2 (Dolomanov et al., 2009)'
_computing_publication_material 'Olex2 (Dolomanov et al., 2009)'
_computing_structure_refinement 'ShelXL (Sheldrick, 2015)'
_computing_structure_solution 'SHELXT 2014/5 (Sheldrick, 2014)'
_diffrn_ambient_temperature 100(1)
_diffrn_measured_fraction_theta_full 0.989
_diffrn_measured_fraction_theta_max 0.978
_diffrn_measurement_device_type 'Bruker APEX-II CCD'
_diffrn_measurement_method '\f and \w scans'
_diffrn_radiation_type CuK\a
_diffrn_radiation_wavelength 1.54178
_diffrn_reflns_av_R_equivalents 0.0464
_diffrn_reflns_av_unetI/netI 0.0494
_diffrn_reflns_Laue_measured_fraction_full 0.989
_diffrn_reflns_Laue_measured_fraction_max 0.978
_diffrn_reflns_limit_h_max 11
_diffrn_reflns_limit_h_min -10
_diffrn_reflns_limit_k_max 6
_diffrn_reflns_limit_k_min -6
_diffrn_reflns_limit_l_max 19
_diffrn_reflns_limit_l_min -18
_diffrn_reflns_number 7659
_diffrn_reflns_point_group_measured_fraction_full 0.975
_diffrn_reflns_point_group_measured_fraction_max 0.943
_diffrn_reflns_theta_full 67.679
_diffrn_reflns_theta_max 79.634
_diffrn_reflns_theta_min 2.938
_diffrn_standards_number 0
_exptl_absorpt_coefficient_mu 0.560
_exptl_absorpt_correction_T_max 1.0000
_exptl_absorpt_correction_T_min 0.8290
_exptl_absorpt_correction_type multi-scan
_exptl_absorpt_process_details
;
SADABS-2016/2 (Bruker,2016) was used for absorption correction.
wR2(int) was 0.1282 before and 0.0647 after correction.
The Ratio of minimum to maximum transmission is 0.8290.
The \l/2 correction factor is Not present.
;
_exptl_crystal_colour colourless
_exptl_crystal_density_diffrn 1.215
_exptl_crystal_description prism
_exptl_crystal_F_000 284
_exptl_crystal_size_max 0.322
_exptl_crystal_size_mid 0.121
_exptl_crystal_size_min 0.08
_refine_diff_density_max 0.293
_refine_diff_density_min -0.372
_refine_diff_density_rms 0.076
_refine_ls_abs_structure_details
;
 Flack x determined using 1117 quotients [(I+)-(I-)]/[(I+)+(I-)]
 (Parsons, Flack and Wagner, Acta Cryst. B69 (2013) 249-259).
;
_refine_ls_abs_structure_Flack -0.03(18)
_refine_ls_extinction_method none
_refine_ls_goodness_of_fit_ref 1.182
_refine_ls_hydrogen_treatment constr
_refine_ls_matrix_type full
_refine_ls_number_parameters 182
_refine_ls_number_reflns 2949
_refine_ls_number_restraints 1
_refine_ls_restrained_S_all 1.182
_refine_ls_R_factor_all 0.0562
_refine_ls_R_factor_gt 0.0506
_refine_ls_shift/su_max 0.000
_refine_ls_shift/su_mean 0.000
_refine_ls_structure_factor_coef Fsqd
_refine_ls_weighting_details 'w=1/[\s^2^(Fo^2^)+(0.0645P)^2^+0.4484P] where P=(Fo^2^+2Fc^2^)/3'
_refine_ls_weighting_scheme calc
_refine_ls_wR_factor_gt 0.1385
_refine_ls_wR_factor_ref 0.1466
_reflns_Friedel_coverage 0.740
_reflns_Friedel_fraction_full 0.958
_reflns_Friedel_fraction_max 0.899
_reflns_number_gt 2785
_reflns_number_total 2949
_reflns_threshold_expression 'I > 2\s(I)'
_cod_data_source_file cs9b02615_si_003.cif
_cod_data_source_block cu_am_zzy_mvk_0m
_cod_database_code 4514818
_shelx_shelxl_version_number 2018/3
_shelx_space_group_comment
;
The symmetry employed for this shelxl refinement is uniquely defined
by the following loop, which should always be used as a source of
symmetry information in preference to the above space-group names.
They are only intended as comments.
;
_shelx_estimated_absorpt_t_max 0.957
_shelx_estimated_absorpt_t_min 0.719
_olex2_refinement_description
;
1. Fixed Uiso
 At 1.2 times of:
  All C(H) groups, All C(H,H) groups
 At 1.5 times of:
  All C(H,H,H) groups
2.a Ternary CH refined with riding coordinates:
 C6(H6)
2.b Secondary CH2 refined with riding coordinates:
 C3(H3A,H3B), C4(H4A,H4B), C11(H11A,H11B)
2.c Aromatic/amide H refined with riding coordinates:
 C8(H8), C9(H9), C10(H10), C13(H13), C14(H14), C15(H15), C16(H16), C17(H17),
 C18(H18), C19(H19)
2.d Idealised Me refined as rotating group:
 C1(H1A,H1B,H1C)
;
_olex2_submission_special_instructions 'No special instructions were received'

loop_
_space_group_symop_operation_xyz
'x, y, z'
'-x, y+1/2, -z'

loop_
_atom_site_label
_atom_site_type_symbol
_atom_site_fract_x
_atom_site_fract_y
_atom_site_fract_z
_atom_site_U_iso_or_equiv
_atom_site_adp_type
_atom_site_occupancy
_atom_site_site_symmetry_order
_atom_site_calc_flag
_atom_site_refinement_flags_posn
O1 O 1.1424(3) 0.3092(5) 0.95765(18) 0.0302(6) Uani 1 1 d .
C1 C 1.2799(4) 0.6778(8) 0.9423(2) 0.0267(8) Uani 1 1 d .
H1A H 1.360424 0.612045 0.990612 0.040 Uiso 1 1 calc GR
H1B H 1.248892 0.836200 0.958586 0.040 Uiso 1 1 calc GR
H1C H 1.319496 0.692768 0.890623 0.040 Uiso 1 1 calc GR
C2 C 1.1396(4) 0.5085(7) 0.9223(2) 0.0223(7) Uani 1 1 d .
C3 C 0.9964(4) 0.6043(6) 0.8551(2) 0.0197(7) Uani 1 1 d .
H3A H 1.022297 0.628071 0.798785 0.024 Uiso 1 1 calc R
H3B H 0.968586 0.762730 0.874843 0.024 Uiso 1 1 calc R
C4 C 0.8539(4) 0.4344(6) 0.8407(2) 0.0189(7) Uani 1 1 d .
H4A H 0.876157 0.284241 0.812877 0.023 Uiso 1 1 calc R
H4B H 0.836673 0.392040 0.897929 0.023 Uiso 1 1 calc R
C5 C 0.7051(4) 0.5489(6) 0.7829(2) 0.0177(7) Uani 1 1 d .
C6 C 0.5544(4) 0.4954(7) 0.8108(2) 0.0197(7) Uani 1 1 d .
H6 H 0.572910 0.398094 0.865415 0.024 Uiso 1 1 calc R
C7 C 0.3957(4) 0.4556(6) 0.7506(2) 0.0178(7) Uani 1 1 d .
C8 C 0.3240(4) 0.6164(6) 0.6819(2) 0.0179(7) Uani 1 1 d .
H8 H 0.379422 0.751912 0.670176 0.022 Uiso 1 1 calc R
C9 C 0.1718(4) 0.5768(6) 0.6312(2) 0.0193(7) Uani 1 1 d .
H9 H 0.125412 0.686695 0.586511 0.023 Uiso 1 1 calc R
C10 C 0.0880(4) 0.3719(6) 0.6471(2) 0.0211(7) Uani 1 1 d .
H10 H -0.014065 0.344691 0.613055 0.025 Uiso 1 1 calc R
C11 C 0.6307(4) 0.7469(7) 0.8258(2) 0.0221(7) Uani 1 1 d .
H11A H 0.578809 0.880454 0.788499 0.026 Uiso 1 1 calc R
H11B H 0.683159 0.793080 0.886396 0.026 Uiso 1 1 calc R
C12 C 0.7012(4) 0.5717(6) 0.6858(2) 0.0154(6) Uani 1 1 d .
C13 C 0.6401(4) 0.3840(6) 0.6254(2) 0.0162(6) Uani 1 1 d .
H13 H 0.594901 0.247215 0.644477 0.019 Uiso 1 1 calc R
C14 C 0.6464(4) 0.4004(6) 0.5369(2) 0.0161(6) Uani 1 1 d .
H14 H 0.604783 0.275390 0.497262 0.019 Uiso 1 1 calc R
C15 C 0.7147(4) 0.6031(6) 0.5081(2) 0.0172(6) Uani 1 1 d .
H15 H 0.720046 0.613282 0.449336 0.021 Uiso 1 1 calc R
C16 C 0.7750(4) 0.7911(6) 0.5675(2) 0.0182(7) Uani 1 1 d .
H16 H 0.820968 0.926989 0.548289 0.022 Uiso 1 1 calc R
C17 C 0.7669(4) 0.7766(6) 0.6553(2) 0.0175(7) Uani 1 1 d .
H17 H 0.805519 0.904639 0.694147 0.021 Uiso 1 1 calc R
C18 C 0.3091(4) 0.2527(6) 0.7653(2) 0.0207(7) Uani 1 1 d .
H18 H 0.354233 0.143870 0.810668 0.025 Uiso 1 1 calc R
C19 C 0.1580(4) 0.2093(6) 0.7142(3) 0.0216(7) Uani 1 1 d .
H19 H 0.103478 0.071376 0.724741 0.026 Uiso 1 1 calc R

loop_
_atom_site_aniso_label
_atom_site_aniso_U_11
_atom_site_aniso_U_22
_atom_site_aniso_U_33
_atom_site_aniso_U_23
_atom_site_aniso_U_13
_atom_site_aniso_U_12
O1 0.0265(14) 0.0339(15) 0.0258(13) 0.0092(12) -0.0015(11) 0.0024(11)
C1 0.0194(17) 0.038(2) 0.0213(18) -0.0034(15) 0.0024(14) 0.0009(15)
C2 0.0207(17) 0.0308(19) 0.0138(14) -0.0014(14) 0.0017(13) 0.0046(14)
C3 0.0213(16) 0.0185(15) 0.0182(15) -0.0004(13) 0.0028(13) 0.0014(13)
C4 0.0194(16) 0.0194(16) 0.0167(16) 0.0034(12) 0.0027(13) 0.0023(13)
C5 0.0146(15) 0.0214(16) 0.0152(15) -0.0002(12) 0.0004(12) 0.0016(13)
C6 0.0195(16) 0.0246(17) 0.0150(15) 0.0021(13) 0.0047(13) 0.0029(13)
C7 0.0182(16) 0.0211(16) 0.0150(15) -0.0021(12) 0.0061(13) 0.0026(13)
C8 0.0186(16) 0.0175(15) 0.0190(15) -0.0020(12) 0.0072(13) 0.0011(13)
C9 0.0202(16) 0.0207(16) 0.0168(15) 0.0003(13) 0.0045(13) 0.0038(14)
C10 0.0162(15) 0.0220(17) 0.0252(17) -0.0060(14) 0.0056(13) 0.0017(14)
C11 0.0175(16) 0.0297(19) 0.0170(15) -0.0045(13) 0.0008(13) 0.0036(14)
C12 0.0151(14) 0.0142(15) 0.0168(14) 0.0037(12) 0.0039(12) 0.0051(12)
C13 0.0157(14) 0.0135(14) 0.0193(16) 0.0004(12) 0.0041(12) 0.0014(12)
C14 0.0162(15) 0.0145(14) 0.0165(15) -0.0038(12) 0.0022(12) 0.0020(13)
C15 0.0173(15) 0.0184(15) 0.0157(14) 0.0027(13) 0.0037(12) 0.0042(13)
C16 0.0164(15) 0.0147(15) 0.0231(16) 0.0045(13) 0.0040(13) 0.0004(12)
C17 0.0159(15) 0.0143(15) 0.0202(15) -0.0013(13) 0.0010(12) 0.0016(13)
C18 0.0226(17) 0.0190(16) 0.0231(16) 0.0031(13) 0.0104(14) 0.0061(13)
C19 0.0181(16) 0.0175(16) 0.0313(19) -0.0027(13) 0.0104(15) -0.0006(13)

loop_
_atom_type_symbol
_atom_type_description
_atom_type_scat_dispersion_real
_atom_type_scat_dispersion_imag
_atom_type_scat_source
C C 0.0181 0.0091 'International Tables Vol C Tables 4.2.6.8 and 6.1.1.4'
H H 0.0000 0.0000 'International Tables Vol C Tables 4.2.6.8 and 6.1.1.4'
O O 0.0492 0.0322 'International Tables Vol C Tables 4.2.6.8 and 6.1.1.4'

loop_
_geom_angle_atom_site_label_1
_geom_angle_atom_site_label_2
_geom_angle_atom_site_label_3
_geom_angle
H1A C1 H1B 109.5
H1A C1 H1C 109.5
H1B C1 H1C 109.5
C2 C1 H1A 109.5
C2 C1 H1B 109.5
C2 C1 H1C 109.5
O1 C2 C1 122.2(3)
O1 C2 C3 122.6(3)
C3 C2 C1 115.1(3)
C2 C3 H3A 108.9
C2 C3 H3B 108.9
C2 C3 C4 113.5(3)
H3A C3 H3B 107.7
C4 C3 H3A 108.9
C4 C3 H3B 108.9
C3 C4 H4A 109.0
C3 C4 H4B 109.0
H4A C4 H4B 107.8
C5 C4 C3 112.8(3)
C5 C4 H4A 109.0
C5 C4 H4B 109.0
C4 C5 C6 115.7(3)
C11 C5 C4 116.1(3)
C11 C5 C6 60.2(2)
C11 C5 C12 119.0(3)
C12 C5 C4 114.8(3)
C12 C5 C6 120.2(3)
C5 C6 H6 112.8
C7 C6 C5 126.5(3)
C7 C6 H6 112.8
C7 C6 C11 122.4(3)
C11 C6 C5 59.3(2)
C11 C6 H6 112.8
C8 C7 C6 123.7(3)
C18 C7 C6 118.5(3)
C18 C7 C8 117.7(3)
C7 C8 H8 119.5
C9 C8 C7 121.1(3)
C9 C8 H8 119.5
C8 C9 H9 119.9
C8 C9 C10 120.1(3)
C10 C9 H9 119.9
C9 C10 H10 120.2
C19 C10 C9 119.5(3)
C19 C10 H10 120.2
C5 C11 C6 60.6(2)
C5 C11 H11A 117.7
C5 C11 H11B 117.7
C6 C11 H11A 117.7
C6 C11 H11B 117.7
H11A C11 H11B 114.8
C13 C12 C5 121.2(3)
C17 C12 C5 120.2(3)
C17 C12 C13 118.6(3)
C12 C13 H13 119.7
C14 C13 C12 120.6(3)
C14 C13 H13 119.7
C13 C14 H14 120.0
C15 C14 C13 120.1(3)
C15 C14 H14 120.0
C14 C15 H15 120.1
C14 C15 C16 119.8(3)
C16 C15 H15 120.1
C15 C16 H16 119.9
C17 C16 C15 120.2(3)
C17 C16 H16 119.9
C12 C17 H17 119.6
C16 C17 C12 120.7(3)
C16 C17 H17 119.6
C7 C18 H18 119.1
C19 C18 C7 121.8(3)
C19 C18 H18 119.1
C10 C19 H19 120.1
C18 C19 C10 119.9(3)
C18 C19 H19 120.1

loop_
_geom_bond_atom_site_label_1
_geom_bond_atom_site_label_2
_geom_bond_distance
O1 C2 1.217(5)
C1 H1A 0.9600
C1 H1B 0.9600
C1 H1C 0.9600
C1 C2 1.509(5)
C2 C3 1.509(5)
C3 H3A 0.9700
C3 H3B 0.9700
C3 C4 1.529(5)
C4 H4A 0.9700
C4 H4B 0.9700
C4 C5 1.519(5)
C5 C6 1.526(5)
C5 C11 1.506(5)
C5 C12 1.509(4)
C6 H6 0.9800
C6 C7 1.484(5)
C6 C11 1.520(5)
C7 C8 1.402(5)
C7 C18 1.396(5)
C8 H8 0.9300
C8 C9 1.385(5)
C9 H9 0.9300
C9 C10 1.397(5)
C10 H10 0.9300
C10 C19 1.388(5)
C11 H11A 0.9700
C11 H11B 0.9700
C12 C13 1.400(5)
C12 C17 1.397(4)
C13 H13 0.9300
C13 C14 1.395(5)
C14 H14 0.9300
C14 C15 1.388(5)
C15 H15 0.9300
C15 C16 1.391(5)
C16 H16 0.9300
C16 C17 1.389(5)
C17 H17 0.9300
C18 H18 0.9300
C18 C19 1.383(5)
C19 H19 0.9300

loop_
_geom_torsion_atom_site_label_1
_geom_torsion_atom_site_label_2
_geom_torsion_atom_site_label_3
_geom_torsion_atom_site_label_4
_geom_torsion
O1 C2 C3 C4 3.6(5)
C1 C2 C3 C4 -176.6(3)
C2 C3 C4 C5 172.0(3)
C3 C4 C5 C6 -141.1(3)
C3 C4 C5 C11 -73.3(4)
C3 C4 C5 C12 71.9(4)
C4 C5 C6 C7 -143.7(3)
C4 C5 C6 C11 106.7(3)
C4 C5 C11 C6 -106.0(3)
C4 C5 C12 C13 90.2(4)
C4 C5 C12 C17 -86.4(4)
C5 C6 C7 C8 -51.8(5)
C5 C6 C7 C18 131.2(3)
C5 C12 C13 C14 -175.9(3)
C5 C12 C17 C16 175.0(3)
C6 C5 C12 C13 -55.2(4)
C6 C5 C12 C17 128.3(3)
C6 C7 C8 C9 -176.2(3)
C6 C7 C18 C19 177.4(3)
C7 C6 C11 C5 -116.2(3)
C7 C8 C9 C10 -1.0(5)
C7 C18 C19 C10 -1.0(5)
C8 C7 C18 C19 0.2(5)
C8 C9 C10 C19 0.2(5)
C9 C10 C19 C18 0.8(5)
C11 C5 C6 C7 109.7(4)
C11 C5 C12 C13 -125.6(3)
C11 C5 C12 C17 57.8(4)
C11 C6 C7 C8 21.7(5)
C11 C6 C7 C18 -155.2(3)
C12 C5 C6 C7 1.4(5)
C12 C5 C6 C11 -108.2(3)
C12 C5 C11 C6 110.2(3)
C12 C13 C14 C15 0.5(5)
C13 C12 C17 C16 -1.6(5)
C13 C14 C15 C16 -0.8(5)
C14 C15 C16 C17 -0.1(5)
C15 C16 C17 C12 1.3(5)
C17 C12 C13 C14 0.7(4)
C18 C7 C8 C9 0.8(5)
